data_4313392
loop_
_publ_author_name
'Dat T. Tran'
'Yi-Sheng Kam'
'Peter Y. Zavalij'
'Scott R. J. Oliver'

_publ_section_title
;
 Structural Diversity and Polytypism of Lead Phenylphosphonates: BING-6
 and BING-9
;
_journal_name_full 'Inorganic Chemistry'
_journal_page_first 2165
_journal_page_last 2172
_journal_paper_doi 10.1021/ic0261023
_journal_volume 42
_journal_year 2003
_chemical_formula_moiety '(C H3 C6 H4 P O3 H)1-, (C6 H5 P O3 H)1-, Pb2+)'
_chemical_formula_sum 'C13 H14 O6 P2 Pb'
_chemical_formula_weight 535.37
_chemical_name_systematic
;
 ?
;
_space_group_IT_number 15
_symmetry_cell_setting monoclinic
_symmetry_space_group_name_Hall '-C 2yc'
_symmetry_space_group_name_H-M 'C 1 2/c 1'
_atom_sites_solution_hydrogens geom
_atom_sites_solution_primary direct
_atom_sites_solution_secondary difmap
_audit_creation_method SHELXL-97
_cell_angle_alpha 90.00
_cell_angle_beta 101.419(4)
_cell_angle_gamma 90.00
_cell_formula_units_Z 4
_cell_length_a 32.663(8)
_cell_length_b 5.6220(13)
_cell_length_c 8.3307(19)
_cell_measurement_reflns_used 2756
_cell_measurement_temperature 297
_cell_measurement_theta_max 53.209
_cell_measurement_theta_min 5.089
_cell_volume 1499.5(6)
_computing_cell_refinement 'SAINT (Bruker, 1999)'
_computing_data_collection 'SMART (Bruker, 1999)'
_computing_data_reduction SAINT
_computing_molecular_graphics 'ORTEP-3 (Farrugia,1997), ATOMS (Dowty,1999)'
_computing_publication_material SHELXL-97
_computing_structure_refinement 'SHELXL-97 (Sheldrick, 1997)'
_computing_structure_solution 'SHELXS-97 (Sheldrick, 1990)'
_diffrn_ambient_temperature 297
_diffrn_measured_fraction_theta_full 0.989
_diffrn_measured_fraction_theta_max 0.989
_diffrn_measurement_device_type 'Bruker SmartApex CCD area detector'
_diffrn_measurement_method '\w scans'
_diffrn_radiation_monochromator graphite
_diffrn_radiation_source 'fine-focus sealed tube'
_diffrn_radiation_type MoK\a
_diffrn_radiation_wavelength 0.71073
_diffrn_reflns_av_R_equivalents 0.0647
_diffrn_reflns_av_sigmaI/netI 0.1383
_diffrn_reflns_limit_h_max 45
_diffrn_reflns_limit_h_min -45
_diffrn_reflns_limit_k_max 7
_diffrn_reflns_limit_k_min -7
_diffrn_reflns_limit_l_max 11
_diffrn_reflns_limit_l_min -11
_diffrn_reflns_number 7021
_diffrn_reflns_theta_full 30.01
_diffrn_reflns_theta_max 30.01
_diffrn_reflns_theta_min 3.68
_diffrn_standards_decay_% 0.15
_exptl_absorpt_coefficient_mu 11.490
_exptl_absorpt_correction_T_max 0.8915
_exptl_absorpt_correction_T_min 0.3628
_exptl_absorpt_correction_type multi-scan
_exptl_absorpt_process_details 'XPREP (Sheldrick, 1997)'
_exptl_crystal_colour colorless
_exptl_crystal_density_diffrn 2.371
_exptl_crystal_density_method 'not measured'
_exptl_crystal_description plate
_exptl_crystal_F_000 1008
_exptl_crystal_size_max .25
_exptl_crystal_size_mid .21
_exptl_crystal_size_min .01
_refine_diff_density_max 1.741
_refine_diff_density_min -0.864
_refine_diff_density_rms 0.164
_refine_ls_extinction_method none
_refine_ls_goodness_of_fit_ref 0.751
_refine_ls_hydrogen_treatment constr
_refine_ls_matrix_type full
_refine_ls_number_parameters 117
_refine_ls_number_reflns 2158
_refine_ls_number_restraints 2
_refine_ls_restrained_S_all 0.750
_refine_ls_R_factor_all 0.0590
_refine_ls_R_factor_gt 0.0343
_refine_ls_shift/su_max 0.000
_refine_ls_shift/su_mean 0.000
_refine_ls_structure_factor_coef Fsqd
_refine_ls_weighting_details 'w=1/[\s^2^(Fo^2^)+(0.0153P)^2^] where P=(Fo^2^+2Fc^2^)/3'
_refine_ls_weighting_scheme calc
_refine_ls_wR_factor_gt 0.0544
_refine_ls_wR_factor_ref 0.0560
_reflns_number_gt 1359
_reflns_number_total 2158
_reflns_threshold_expression >2sigma(I)
_cod_data_source_file ic0261023si20021226_074026_2.cif
_cod_data_source_block BING-9
_cod_depositor_comments
;
The following automatic conversions were performed:

'_symmetry_cell_setting' value 'Monoclinic' changed to 'monoclinic'
according to the built-in table from CIF Core dictionary named
'cif_core.dic' version 2.4.1 from 2010-06-29.

Automatic conversion script
Id: cif_fix_values 1646 2011-03-28 12:23:43Z adriana 
;
_cod_database_code 4313392

loop_
_symmetry_equiv_pos_as_xyz
'x, y, z'
'-x, y, -z+1/2'
'x+1/2, y+1/2, z'
'-x+1/2, y+1/2, -z+1/2'
'-x, -y, -z'
'x, -y, z-1/2'
'-x+1/2, -y+1/2, -z'
'x+1/2, -y+1/2, z-1/2'

loop_
_atom_site_label
_atom_site_type_symbol
_atom_site_fract_x
_atom_site_fract_y
_atom_site_fract_z
_atom_site_U_iso_or_equiv
_atom_site_adp_type
_atom_site_occupancy
_atom_site_symmetry_multiplicity
_atom_site_calc_flag
_atom_site_refinement_flags
_atom_site_disorder_assembly
_atom_site_disorder_group
Pb1 Pb 0.5000 0.57635(5) 0.7500 0.02983(12) Uani 1 2 d S . .
P1 P 0.43740(5) 0.1742(2) 0.57469(16) 0.0281(4) Uani 1 1 d . . .
O1 O 0.46215(12) 0.3386(5) 0.4857(4) 0.0307(10) Uani 1 1 d . . .
O2 O 0.44735(14) 0.2243(7) 0.7556(5) 0.0390(12) Uani 1 1 d . . .
H2O H 0.446(3) 0.171(13) 0.846(8) 0.11(3) Uiso 1 1 d . . .
O3 O 0.44695(12) -0.0972(6) 0.5483(4) 0.0308(9) Uani 1 1 d . . .
C1 C 0.3828(2) 0.2129(10) 0.4922(6) 0.0363(16) Uani 1 1 d . . .
C2 C 0.3688(2) 0.4011(12) 0.3919(8) 0.0535(18) Uani 1 1 d . . .
H2 H 0.3877 0.5105 0.3651 0.017(14) Uiso 1 1 calc R . .
C3 C 0.3263(3) 0.4286(16) 0.3301(10) 0.078(2) Uani 1 1 d . . .
H3 H 0.3172 0.5563 0.2613 0.09(3) Uiso 1 1 calc R . .
C4 C 0.2976(3) 0.2726(17) 0.3680(10) 0.079(3) Uani 1 1 d . . .
H4 H 0.2692 0.2946 0.3276 0.06(2) Uiso 1 1 calc R . .
C5 C 0.3115(3) 0.0845(16) 0.4662(10) 0.069(2) Uani 1 1 d D . .
H5 H 0.2894(14) -0.017(10) 0.473(13) 0.083 Uiso 0.50 1 d PD . .
C6 C 0.3531(2) 0.0527(13) 0.5280(9) 0.0586(19) Uani 1 1 d . . .
H6 H 0.3617 -0.0775 0.5949 0.020(14) Uiso 1 1 calc R . .
C7 C 0.2750(5) -0.074(3) 0.4841(19) 0.072(4) Uani 0.50 1 d PD . .
H7A H 0.2554 -0.0794 0.3819 0.109 Uiso 0.50 1 calc PR . .
H7B H 0.2616 -0.0102 0.5675 0.109 Uiso 0.50 1 calc PR . .
H7C H 0.2850 -0.2311 0.5142 0.109 Uiso 0.50 1 calc PR . .

loop_
_atom_site_aniso_label
_atom_site_aniso_U_11
_atom_site_aniso_U_22
_atom_site_aniso_U_33
_atom_site_aniso_U_23
_atom_site_aniso_U_13
_atom_site_aniso_U_12
Pb1 0.0514(3) 0.01959(15) 0.02100(15) 0.000 0.01315(14) 0.000
P1 0.0465(12) 0.0197(7) 0.0201(7) -0.0002(6) 0.0111(7) -0.0002(7)
O1 0.046(3) 0.025(2) 0.024(2) 0.0037(15) 0.0143(19) -0.0025(19)
O2 0.067(3) 0.030(2) 0.023(2) -0.0022(18) 0.017(2) -0.009(2)
O3 0.050(3) 0.0203(19) 0.0224(18) -0.0059(16) 0.0076(18) 0.003(2)
C1 0.051(5) 0.030(3) 0.029(3) -0.003(3) 0.012(3) -0.003(3)
C2 0.053(5) 0.040(4) 0.065(5) 0.006(4) 0.008(4) 0.000(4)
C3 0.076(7) 0.071(6) 0.082(6) 0.010(5) 0.005(5) 0.022(6)
C4 0.044(7) 0.080(7) 0.110(7) -0.007(6) 0.009(6) 0.006(5)
C5 0.046(6) 0.066(5) 0.099(6) -0.011(5) 0.023(5) -0.018(5)
C6 0.057(6) 0.049(5) 0.070(5) 0.002(4) 0.015(4) -0.004(5)
C7 0.059(11) 0.086(11) 0.074(10) 0.019(9) 0.016(9) -0.006(10)

loop_
_atom_type_symbol
_atom_type_description
_atom_type_scat_dispersion_real
_atom_type_scat_dispersion_imag
_atom_type_scat_source
C C 0.0033 0.0016 'International Tables Vol C Tables 4.2.6.8 and 6.1.1.4'
H H 0.0000 0.0000 'International Tables Vol C Tables 4.2.6.8 and 6.1.1.4'
O O 0.0106 0.0060 'International Tables Vol C Tables 4.2.6.8 and 6.1.1.4'
P P 0.1023 0.0942 'International Tables Vol C Tables 4.2.6.8 and 6.1.1.4'
Pb Pb -3.3944 10.1111 'International Tables Vol C Tables 4.2.6.8 and 6.1.1.4'

loop_
_geom_angle_atom_site_label_1
_geom_angle_atom_site_label_2
_geom_angle_atom_site_label_3
_geom_angle
_geom_angle_site_symmetry_1
_geom_angle_site_symmetry_3
_geom_angle_publ_flag
O1 Pb1 O1 158.50(14) 6_566 5_666 ?
O1 Pb1 O2 73.18(11) 6_566 . ?
O1 Pb1 O2 124.77(11) 5_666 . ?
O1 Pb1 O2 124.77(11) 6_566 2_656 ?
O1 Pb1 O2 73.18(11) 5_666 2_656 ?
O2 Pb1 O2 82.30(19) . 2_656 ?
O1 Pb1 O1 120.78(14) 6_566 . ?
O1 Pb1 O1 71.07(13) 5_666 . ?
O2 Pb1 O1 55.81(11) . . ?
O2 Pb1 O1 78.79(12) 2_656 . ?
O1 Pb1 O1 71.07(13) 6_566 2_656 ?
O1 Pb1 O1 120.78(14) 5_666 2_656 ?
O2 Pb1 O1 78.79(12) . 2_656 ?
O2 Pb1 O1 55.81(11) 2_656 2_656 ?
O1 Pb1 O1 119.71(14) . 2_656 ?
O2 P1 O1 110.2(2) . . ?
O2 P1 O3 108.1(2) . . ?
O1 P1 O3 112.4(2) . . ?
O2 P1 C1 111.2(3) . . ?
O1 P1 C1 109.0(2) . . ?
O3 P1 C1 105.8(2) . . ?
P1 O1 Pb1 150.89(19) . 5_666 ?
P1 O1 Pb1 96.14(15) . . ?
Pb1 O1 Pb1 108.93(13) 5_666 . ?
P1 O2 Pb1 97.81(18) . . ?
P1 O2 H2O 144(6) . . ?
Pb1 O2 H2O 117(6) . . ?
C2 C1 C6 117.8(7) . . ?
C2 C1 P1 120.9(5) . . ?
C6 C1 P1 121.3(5) . . ?
C1 C2 C3 119.9(8) . . ?
C1 C2 H2 120.0 . . ?
C3 C2 H2 120.0 . . ?
C4 C3 C2 121.6(9) . . ?
C4 C3 H3 119.2 . . ?
C2 C3 H3 119.2 . . ?
C5 C4 C3 118.4(9) . . ?
C5 C4 H4 120.8 . . ?
C3 C4 H4 120.8 . . ?
C4 C5 C6 121.2(8) . . ?
C4 C5 C7 109.9(9) . . ?
C6 C5 C7 128.9(10) . . ?
C4 C5 H5 110(5) . . ?
C6 C5 H5 129(5) . . ?
C7 C5 H5 3(7) . . ?
C5 C6 C1 121.0(7) . . ?
C5 C6 H6 119.5 . . ?
C1 C6 H6 119.5 . . ?
C5 C7 H5 5(10) . . ?
C5 C7 H7A 109.5 . . ?
H5 C7 H7A 106.8 . . ?
C5 C7 H7B 109.5 . . ?
H5 C7 H7B 114.0 . . ?
H7A C7 H7B 109.5 . . ?
C5 C7 H7C 109.5 . . ?
H5 C7 H7C 107.5 . . ?
H7A C7 H7C 109.5 . . ?
H7B C7 H7C 109.5 . . ?

loop_
_geom_bond_atom_site_label_1
_geom_bond_atom_site_label_2
_geom_bond_distance
_geom_bond_site_symmetry_2
_geom_bond_publ_flag
Pb1 O1 2.564(3) 6_566 ?
Pb1 O1 2.564(3) 5_666 ?
Pb1 O2 2.628(4) . ?
Pb1 O2 2.628(4) 2_656 ?
Pb1 O1 2.662(3) . ?
Pb1 O1 2.662(3) 2_656 ?
P1 O2 1.504(4) . ?
P1 O1 1.515(3) . ?
P1 O3 1.582(4) . ?
P1 C1 1.794(7) . ?
O1 Pb1 2.564(3) 5_666 ?
O2 H2O 0.82(7) . ?
C1 C2 1.370(8) . ?
C1 C6 1.398(8) . ?
C2 C3 1.391(10) . ?
C2 H2 0.9300 . ?
C3 C4 1.365(10) . ?
C3 H3 0.9300 . ?
C4 C5 1.358(10) . ?
C4 H4 0.9300 . ?
C5 C6 1.365(10) . ?
C5 C7 1.517(14) . ?
C5 H5 0.930(2) . ?
C6 H6 0.9300 . ?
C7 H5 0.5900(11) . ?
C7 H7A 0.9600 . ?
C7 H7B 0.9600 . ?
C7 H7C 0.9600 . ?

loop_
_geom_hbond_atom_site_label_D
_geom_hbond_atom_site_label_H
_geom_hbond_atom_site_label_A
_geom_hbond_distance_DH
_geom_hbond_distance_HA
_geom_hbond_distance_DA
_geom_hbond_angle_DHA
_geom_hbond_site_symmetry_A
O2 H2O O3 0.82(7) 1.73(7) 2.544(5) 171(8) 6_556

loop_
_geom_torsion_atom_site_label_1
_geom_torsion_atom_site_label_2
_geom_torsion_atom_site_label_3
_geom_torsion_atom_site_label_4
_geom_torsion
_geom_torsion_site_symmetry_1
_geom_torsion_site_symmetry_2
_geom_torsion_site_symmetry_3
_geom_torsion_site_symmetry_4
_geom_torsion_publ_flag
O2 P1 O1 Pb1 148.4(4) . . . 5_666 ?
O3 P1 O1 Pb1 27.7(5) . . . 5_666 ?
C1 P1 O1 Pb1 -89.2(5) . . . 5_666 ?
O2 P1 O1 Pb1 -1.3(2) . . . . ?
O3 P1 O1 Pb1 -121.98(17) . . . . ?
C1 P1 O1 Pb1 121.1(2) . . . . ?
O1 Pb1 O1 P1 -34.88(19) 6_566 . . . ?
O1 Pb1 O1 P1 165.0(3) 5_666 . . . ?
O2 Pb1 O1 P1 0.84(16) . . . . ?
O2 Pb1 O1 P1 89.09(18) 2_656 . . . ?
O1 Pb1 O1 P1 49.68(13) 2_656 . . . ?
O1 Pb1 O1 Pb1 160.15(12) 6_566 . . 5_666 ?
O1 Pb1 O1 Pb1 0.0 5_666 . . 5_666 ?
O2 Pb1 O1 Pb1 -164.12(19) . . . 5_666 ?
O2 Pb1 O1 Pb1 -75.88(14) 2_656 . . 5_666 ?
O1 Pb1 O1 Pb1 -115.29(14) 2_656 . . 5_666 ?
O1 P1 O2 Pb1 1.3(3) . . . . ?
O3 P1 O2 Pb1 124.56(19) . . . . ?
C1 P1 O2 Pb1 -119.7(2) . . . . ?
O1 Pb1 O2 P1 147.5(2) 6_566 . . . ?
O1 Pb1 O2 P1 -19.2(3) 5_666 . . . ?
O2 Pb1 O2 P1 -82.50(19) 2_656 . . . ?
O1 Pb1 O2 P1 -0.85(16) . . . . ?
O1 Pb1 O2 P1 -139.0(2) 2_656 . . . ?
O2 P1 C1 C2 109.0(5) . . . . ?
O1 P1 C1 C2 -12.7(6) . . . . ?
O3 P1 C1 C2 -133.8(5) . . . . ?
O2 P1 C1 C6 -71.0(5) . . . . ?
O1 P1 C1 C6 167.3(5) . . . . ?
O3 P1 C1 C6 46.2(5) . . . . ?
C6 C1 C2 C3 0.4(10) . . . . ?
P1 C1 C2 C3 -179.6(5) . . . . ?
C1 C2 C3 C4 0.6(12) . . . . ?
C2 C3 C4 C5 -1.2(13) . . . . ?
C3 C4 C5 C6 1.0(13) . . . . ?
C3 C4 C5 C7 -176.5(9) . . . . ?
C4 C5 C6 C1 0.0(12) . . . . ?
C7 C5 C6 C1 176.9(10) . . . . ?
C2 C1 C6 C5 -0.6(10) . . . . ?
P1 C1 C6 C5 179.3(6) . . . . ?
